data_1510534
loop_
_publ_author_name
'Merlo, F.'
'Fornasini, M.L.'

_publ_section_title
;
 Ca7 Au3 and Ca5 Au4, two structures closely related to the Th7 Fe3 and
 Pu5 Rh4 types
;
_journal_name_full 'Journal of Solid State Chemistry'
_journal_page_first 65
_journal_page_last 70
_journal_paper_doi 10.1016/0022-4596(85)90351-2
_journal_volume 59
_journal_year 1985
_chemical_formula_sum 'Au4 Ca5'
_space_group_IT_number 14
_symmetry_space_group_name_Hall '-P 2ybc'
_symmetry_space_group_name_H-M 'P 1 21/c 1'
_cell_angle_alpha 90
_cell_angle_beta 109.16
_cell_angle_gamma 90
_cell_formula_units_Z 2
_cell_length_a 8.028
_cell_length_b 8.019
_cell_length_c 7.727
_cell_volume 469.882
_citation_journal_id_ASTM JSSCBI
_cod_data_source_file gold_635.cif
_cod_data_source_block Au4Ca5
_cod_original_cell_volume 469.8823
_cod_database_code 1510534

loop_
_symmetry_equiv_pos_as_xyz
x,y,z
-x,y+1/2,-z+1/2
-x,-y,-z
x,-y-1/2,z-1/2

loop_
_atom_site_label
_atom_site_type_symbol
_atom_site_fract_x
_atom_site_fract_y
_atom_site_fract_z
_atom_site_occupancy
_atom_site_U_iso_or_equiv
Ca3 Ca 0.255 0.332 0.252 1 0.0
Au1 Au 0.9884 0.1301 0.3712 1 0.0
Au2 Au 0.4192 0.0329 0.1433 1 0.0
Ca1 Ca 0 0 0 1 0.0
Ca2 Ca 0.692 0.32 0.069 1 0.0
